data_4513672
loop_
_publ_author_name
'Si, Chang-Dai'
'Hu, Dong-Cheng'
'Fan, Yan'
'Dong, Xiu-Yan'
'Yao, Xiao-Qiang'
'Yang, Yun-Xia'
'Liu, Jia-Cheng'

_publ_section_title
;
 Three-Dimensional Supramolecular Architectures with CoIIIons Assembled
 from Hydrogen Bonding and \p&#x00B7;&#x00B7;&#x00B7;\p Stacking
 Interactions: Crystal Structures and Antiferromagnetic Properties
;
_journal_issue 12
_journal_name_full 'Crystal Growth &amp; Design'
_journal_page_first 5781
_journal_paper_doi 10.1021/acs.cgd.5b01124
_journal_volume 15
_journal_year 2015
_chemical_formula_sum 'C48 H32 Co3 N2 O17'
_chemical_formula_weight 1085.55
_chemical_name_systematic
; 
 ? 
;
_space_group_IT_number 14
_symmetry_cell_setting monoclinic
_symmetry_space_group_name_Hall '-P 2ybc'
_symmetry_space_group_name_H-M 'P 1 21/c 1'
_atom_sites_solution_hydrogens geom
_atom_sites_solution_primary direct
_atom_sites_solution_secondary difmap
_cell_angle_alpha 90.00
_cell_angle_beta 90.370(5)
_cell_angle_gamma 90.00
_cell_formula_units_Z 4
_cell_length_a 10.9329(6)
_cell_length_b 28.9340(13)
_cell_length_c 15.0328(7)
_cell_measurement_reflns_used 4917
_cell_measurement_temperature 293(2)
_cell_measurement_theta_max 26.11
_cell_measurement_theta_min 2.39
_cell_volume 4755.3(4)
_computing_cell_refinement 'Bruker SAINT'
_computing_data_collection 'Bruker APEX2'
_computing_data_reduction 'Bruker SAINT'
_computing_molecular_graphics 'Bruker SHELXTL'
_computing_publication_material 'Bruker SHELXTL'
_computing_structure_refinement 'SHELXL-97 (Sheldrick, 2008)'
_computing_structure_solution 'SHELXS-97 (Sheldrick, 2008)'
_diffrn_ambient_temperature 293(2)
_diffrn_measured_fraction_theta_full 0.983
_diffrn_measured_fraction_theta_max 0.983
_diffrn_measurement_device_type 'Bruker APEX-II CCD'
_diffrn_measurement_method '\f and \w scans'
_diffrn_radiation_monochromator graphite
_diffrn_radiation_source 'fine-focus sealed tube'
_diffrn_radiation_type MoK\a
_diffrn_radiation_wavelength 0.71073
_diffrn_reflns_av_R_equivalents 0.0452
_diffrn_reflns_av_sigmaI/netI 0.0618
_diffrn_reflns_limit_h_max 13
_diffrn_reflns_limit_h_min -13
_diffrn_reflns_limit_k_max 35
_diffrn_reflns_limit_k_min -15
_diffrn_reflns_limit_l_max 10
_diffrn_reflns_limit_l_min -18
_diffrn_reflns_number 21740
_diffrn_reflns_theta_full 26.02
_diffrn_reflns_theta_max 26.02
_diffrn_reflns_theta_min 3.12
_exptl_absorpt_coefficient_mu 1.110
_exptl_absorpt_correction_T_max 0.8168
_exptl_absorpt_correction_T_min 0.7613
_exptl_absorpt_correction_type multi-scan
_exptl_absorpt_process_details sadabs
_exptl_crystal_colour purple
_exptl_crystal_density_diffrn 1.516
_exptl_crystal_density_method 'not measured'
_exptl_crystal_description block
_exptl_crystal_F_000 2204
_exptl_crystal_size_max 0.26
_exptl_crystal_size_mid 0.24
_exptl_crystal_size_min 0.19
_refine_diff_density_max 0.483
_refine_diff_density_min -0.510
_refine_diff_density_rms 0.071
_refine_ls_extinction_method none
_refine_ls_goodness_of_fit_ref 1.041
_refine_ls_hydrogen_treatment mixed
_refine_ls_matrix_type full
_refine_ls_number_parameters 633
_refine_ls_number_reflns 9221
_refine_ls_number_restraints 0
_refine_ls_restrained_S_all 1.041
_refine_ls_R_factor_all 0.0570
_refine_ls_R_factor_gt 0.0438
_refine_ls_shift/su_max 0.009
_refine_ls_shift/su_mean 0.000
_refine_ls_structure_factor_coef Fsqd
_refine_ls_weighting_details 'calc w=1/[\s^2^(Fo^2^)+(0.0535P)^2^+0.1525P] where P=(Fo^2^+2Fc^2^)/3'
_refine_ls_weighting_scheme calc
_refine_ls_wR_factor_gt 0.1105
_refine_ls_wR_factor_ref 0.1205
_reflns_number_gt 7178
_reflns_number_total 9221
_reflns_threshold_expression >2sigma(I)
_cod_data_source_file cg5b01124_si_001.cif
_cod_data_source_block 1_audit_creation_method_SHELXL-97
_cod_depositor_comments
;
The following automatic conversions were performed:

'_symmetry_cell_setting' value 'Monoclinic' changed to 'monoclinic'
according to
/usr/data/users/saulius/crontab/automatic-downloads/rss-feeds/ACS/lib/dictionaries/cif_core.dic
dictionary named 'cif_core.dic' version 2.4.2 from 2011-04-26.

Automatic conversion script
Id: cif_fix_values 3271 2015-04-21 07:52:19Z andrius 

 Adding full bibliography for 4513672--4513676.cif.
;
_cod_original_sg_symbol_H-M P21/c
_cod_database_code 4513672

loop_
_symmetry_equiv_pos_as_xyz
'x, y, z'
'-x, y+1/2, -z+1/2'
'-x, -y, -z'
'x, -y-1/2, z-1/2'

loop_
_atom_site_label
_atom_site_type_symbol
_atom_site_fract_x
_atom_site_fract_y
_atom_site_fract_z
_atom_site_U_iso_or_equiv
_atom_site_adp_type
_atom_site_occupancy
_atom_site_symmetry_multiplicity
_atom_site_calc_flag
_atom_site_refinement_flags
Co1 Co 0.66199(3) 1.009260(13) 0.87251(3) 0.02691(12) Uani 1 1 d .
Co2 Co 0.99731(3) 0.896111(13) 0.96828(3) 0.02738(12) Uani 1 1 d .
Co3 Co 0.91908(4) 1.020743(14) 0.73177(3) 0.03101(12) Uani 1 1 d .
N1 N 0.9932(2) 0.83814(8) 1.05723(18) 0.0329(6) Uani 1 1 d .
N2 N 1.0042(2) 0.65169(8) 1.36093(18) 0.0327(6) Uani 1 1 d .
O1 O 0.6457(2) 0.95994(8) 0.77074(16) 0.0430(6) Uani 1 1 d .
O2 O 0.7972(2) 0.97581(9) 0.67873(19) 0.0615(8) Uani 1 1 d .
O3 O 0.55561(18) 0.87076(8) 0.76173(15) 0.0377(5) Uani 1 1 d .
O4 O 0.0460(3) 0.96765(11) 0.73922(18) 0.0650(8) Uani 1 1 d .
O5 O 0.03612(19) 0.95007(7) 0.88164(15) 0.0356(5) Uani 1 1 d .
O6 O 0.17813(18) 0.90317(8) 1.00563(15) 0.0377(5) Uani 1 1 d .
O7 O 0.33454(19) 0.95233(7) 1.00522(14) 0.0361(5) Uani 1 1 d .
O8 O 0.65931(18) 0.95366(7) 0.96327(15) 0.0353(5) Uani 1 1 d .
O9 O 0.81777(18) 0.90810(8) 0.93439(14) 0.0361(5) Uani 1 1 d .
O10 O 0.95925(19) 0.93839(7) 1.07718(14) 0.0349(5) Uani 1 1 d .
O11 O 0.9417(2) 0.93886(11) 1.22271(16) 0.0638(8) Uani 1 1 d .
O12 O 0.44546(18) 0.83992(7) 1.16123(14) 0.0342(5) Uani 1 1 d .
O13 O 0.3591(2) 0.92967(7) 1.19970(16) 0.0400(6) Uani 1 1 d .
O14 O 0.1902(2) 0.92361(9) 1.28067(19) 0.0565(7) Uani 1 1 d .
O15 O 0.85360(17) 1.00926(7) 0.86772(13) 0.0282(4) Uani 1 1 d .
H15A H 0.8824 0.9810 0.8705 0.034 Uiso 1 1 d R
H15B H 0.8882 1.0302 0.8881 0.034 Uiso 1 1 d R
O16 O 0.9807(2) 1.03489(10) 0.60129(16) 0.0536(7) Uani 1 1 d .
H16A H 1.0614 1.0326 0.5813 0.080 Uiso 1 1 d R
H16B H 0.9325 1.0447 0.5532 0.080 Uiso 1 1 d R
O17 O 0.47153(18) 1.00900(7) 0.88495(16) 0.0370(5) Uani 1 1 d .
H17A H 0.4373 1.0059 0.8329 0.056 Uiso 1 1 d R
H17B H 0.4464 1.0348 0.9082 0.056 Uiso 1 1 d R
C1 C 0.7143(3) 0.95058(11) 0.7081(2) 0.0345(7) Uani 1 1 d .
C2 C 0.6958(3) 0.90578(10) 0.6562(2) 0.0326(7) Uani 1 1 d .
C3 C 0.7675(3) 0.89864(11) 0.5831(2) 0.0390(8) Uani 1 1 d .
H3 H 0.8248 0.9211 0.5682 0.047 Uiso 1 1 calc R
C4 C 1.0618(3) 0.83824(11) 1.1302(2) 0.0369(7) Uani 1 1 d .
H4 H 1.1105 0.8640 1.1412 0.044 Uiso 1 1 calc R
C5 C 0.8365(4) 0.85066(15) 0.4561(3) 0.0598(11) Uani 1 1 d .
H5 H 0.8972 0.8719 0.4420 0.072 Uiso 1 1 calc R
C6 C 0.7583(3) 0.85865(12) 0.5294(2) 0.0432(8) Uani 1 1 d .
C7 C 0.7314(4) 0.77950(16) 0.4252(3) 0.0664(12) Uani 1 1 d .
H7 H 0.7217 0.7536 0.3891 0.080 Uiso 1 1 calc R
C8 C 0.6566(4) 0.78577(14) 0.4963(3) 0.0583(11) Uani 1 1 d .
H8 H 0.5968 0.7639 0.5091 0.070 Uiso 1 1 calc R
C9 C 0.6694(3) 0.82541(12) 0.5508(2) 0.0425(8) Uani 1 1 d .
C10 C 0.5996(3) 0.83180(11) 0.6278(2) 0.0427(8) Uani 1 1 d .
H10 H 0.5425 0.8095 0.6436 0.051 Uiso 1 1 calc R
C11 C 0.6138(3) 0.86988(11) 0.6799(2) 0.0352(7) Uani 1 1 d .
C12 C 0.4400(3) 0.88903(10) 0.7682(2) 0.0321(7) Uani 1 1 d .
C13 C 0.4035(3) 0.89855(10) 0.8535(2) 0.0330(7) Uani 1 1 d .
H13 H 0.4572 0.8934 0.9007 0.040 Uiso 1 1 calc R
C14 C 0.2873(3) 0.91584(10) 0.8701(2) 0.0281(6) Uani 1 1 d .
C15 C 0.2089(3) 0.92528(11) 0.7985(2) 0.0341(7) Uani 1 1 d .
C16 C 0.2494(3) 0.91542(12) 0.7130(2) 0.0432(8) Uani 1 1 d .
H16 H 0.1977 0.9215 0.6650 0.052 Uiso 1 1 calc R
C17 C 0.3638(3) 0.89694(12) 0.6968(2) 0.0418(8) Uani 1 1 d .
H17 H 0.3885 0.8901 0.6392 0.050 Uiso 1 1 calc R
C18 C 0.2619(3) 0.92517(10) 0.9674(2) 0.0309(7) Uani 1 1 d .
C19 C 0.0895(3) 0.94901(10) 0.8077(2) 0.0340(7) Uani 1 1 d .
C20 C 0.7325(3) 0.92223(10) 0.9829(2) 0.0285(6) Uani 1 1 d .
C21 C 0.7087(3) 0.89926(9) 1.0716(2) 0.0273(6) Uani 1 1 d .
C22 C 0.5953(3) 0.87838(10) 1.0801(2) 0.0310(7) Uani 1 1 d .
H22 H 0.5422 0.8773 1.0316 0.037 Uiso 1 1 calc R
C23 C 0.5607(3) 0.85924(10) 1.1596(2) 0.0308(7) Uani 1 1 d .
C24 C 0.6384(3) 0.85962(13) 1.2319(2) 0.0429(8) Uani 1 1 d .
H24 H 0.6163 0.8454 1.2849 0.052 Uiso 1 1 calc R
C25 C 0.7494(3) 0.88144(13) 1.2239(2) 0.0448(9) Uani 1 1 d .
H25 H 0.8013 0.8826 1.2731 0.054 Uiso 1 1 calc R
C26 C 0.7868(3) 0.90181(10) 1.1448(2) 0.0310(7) Uani 1 1 d .
C27 C 0.9044(3) 0.92845(11) 1.1474(2) 0.0328(7) Uani 1 1 d .
C28 C 0.3984(3) 0.82951(10) 1.2440(2) 0.0305(7) Uani 1 1 d .
C29 C 0.3267(3) 0.86267(10) 1.2890(2) 0.0325(7) Uani 1 1 d .
C30 C 0.2835(3) 0.85014(12) 1.3708(2) 0.0443(9) Uani 1 1 d .
H30 H 0.2354 0.8712 1.4017 0.053 Uiso 1 1 calc R
C31 C 0.3083(3) 0.80675(13) 1.4109(3) 0.0464(9) Uani 1 1 d .
C32 C 0.2651(4) 0.79495(16) 1.4967(3) 0.0661(12) Uani 1 1 d .
H32 H 0.2208 0.8163 1.5296 0.079 Uiso 1 1 calc R
C33 C 0.2888(4) 0.75218(17) 1.5308(3) 0.0716(14) Uani 1 1 d .
H33 H 0.2602 0.7445 1.5870 0.086 Uiso 1 1 calc R
C34 C 0.3551(4) 0.71994(15) 1.4826(3) 0.0655(12) Uani 1 1 d .
H34 H 0.3704 0.6910 1.5072 0.079 Uiso 1 1 calc R
C35 C 0.3980(3) 0.72982(13) 1.4002(3) 0.0540(10) Uani 1 1 d .
H35 H 0.4417 0.7077 1.3685 0.065 Uiso 1 1 calc R
C36 C 0.3757(3) 0.77422(11) 1.3625(3) 0.0411(8) Uani 1 1 d .
C38 C 0.4199(3) 0.78704(11) 1.2778(2) 0.0391(8) Uani 1 1 d .
H38 H 0.4646 0.7658 1.2448 0.047 Uiso 1 1 calc R
C39 C 0.9253(3) 0.80077(12) 1.0441(2) 0.0466(9) Uani 1 1 d .
H39 H 0.8747 0.8000 0.9942 0.056 Uiso 1 1 calc R
C40 C 0.9251(3) 0.76350(13) 1.0992(2) 0.0511(10) Uani 1 1 d .
H40 H 0.8776 0.7378 1.0852 0.061 Uiso 1 1 calc R
C41 C 0.9960(3) 0.76378(11) 1.1763(2) 0.0349(7) Uani 1 1 d .
C42 C 1.0656(3) 0.80270(10) 1.1908(2) 0.0368(7) Uani 1 1 d .
H42 H 1.1148 0.8049 1.2413 0.044 Uiso 1 1 calc R
C43 C 0.2914(3) 0.90953(11) 1.2522(2) 0.0349(7) Uani 1 1 d .
C44 C 0.9997(3) 0.72372(11) 1.2380(2) 0.0367(7) Uani 1 1 d .
C45 C 0.9052(3) 0.69228(13) 1.2427(2) 0.0524(10) Uani 1 1 d .
H45 H 0.8378 0.6950 1.2050 0.063 Uiso 1 1 calc R
C46 C 0.9112(3) 0.65721(13) 1.3028(2) 0.0497(9) Uani 1 1 d .
H46 H 0.8476 0.6359 1.3038 0.060 Uiso 1 1 calc R
C47 C 1.0950(3) 0.68120(12) 1.3549(3) 0.0475(9) Uani 1 1 d .
H47 H 1.1617 0.6776 1.3929 0.057 Uiso 1 1 calc R
C48 C 1.0962(3) 0.71717(12) 1.2950(3) 0.0500(10) Uani 1 1 d .
H48 H 1.1628 0.7371 1.2933 0.060 Uiso 1 1 calc R
C49 C 0.8219(5) 0.81157(16) 0.4064(3) 0.0701(14) Uani 1 1 d .
H49 H 0.8739 0.8063 0.3587 0.084 Uiso 1 1 calc R

loop_
_atom_site_aniso_label
_atom_site_aniso_U_11
_atom_site_aniso_U_22
_atom_site_aniso_U_33
_atom_site_aniso_U_23
_atom_site_aniso_U_13
_atom_site_aniso_U_12
Co1 0.0257(2) 0.0287(2) 0.0264(2) 0.00080(17) 0.00017(17) 0.00020(16)
Co2 0.0296(2) 0.0256(2) 0.0268(2) 0.00028(17) -0.00155(18) 0.00052(16)
Co3 0.0249(2) 0.0400(2) 0.0281(2) 0.00097(19) -0.00201(18) -0.00027(17)
N1 0.0341(14) 0.0312(13) 0.0333(15) 0.0034(12) -0.0032(12) -0.0014(11)
N2 0.0353(14) 0.0294(12) 0.0333(15) 0.0039(11) -0.0055(12) -0.0029(11)
O1 0.0426(13) 0.0439(13) 0.0424(15) -0.0158(11) 0.0052(12) -0.0047(11)
O2 0.0592(17) 0.0669(17) 0.0586(18) -0.0245(15) 0.0180(15) -0.0320(14)
O3 0.0315(11) 0.0465(13) 0.0352(13) -0.0004(11) 0.0021(10) 0.0050(10)
O4 0.0616(17) 0.094(2) 0.0392(15) 0.0142(15) 0.0081(14) 0.0418(16)
O5 0.0389(12) 0.0326(11) 0.0353(13) 0.0083(10) 0.0107(10) 0.0072(9)
O6 0.0300(11) 0.0504(13) 0.0325(13) 0.0085(11) 0.0000(10) -0.0096(10)
O7 0.0331(12) 0.0418(12) 0.0334(13) -0.0093(10) 0.0026(10) -0.0054(10)
O8 0.0336(11) 0.0362(11) 0.0361(13) 0.0089(10) 0.0018(10) 0.0039(9)
O9 0.0305(11) 0.0503(13) 0.0274(12) -0.0037(10) 0.0009(10) 0.0081(10)
O10 0.0365(12) 0.0353(11) 0.0330(13) -0.0052(10) 0.0040(10) -0.0085(9)
O11 0.0543(16) 0.107(2) 0.0299(14) -0.0011(14) -0.0016(12) -0.0426(16)
O12 0.0293(11) 0.0412(12) 0.0321(12) 0.0020(10) -0.0014(9) -0.0063(9)
O13 0.0386(12) 0.0382(12) 0.0434(14) 0.0148(11) 0.0058(11) 0.0007(10)
O14 0.0508(15) 0.0555(15) 0.0636(18) 0.0221(14) 0.0201(14) 0.0193(12)
O15 0.0264(10) 0.0266(10) 0.0315(12) -0.0021(9) -0.0018(9) -0.0001(8)
O16 0.0443(14) 0.0838(19) 0.0327(14) 0.0062(13) 0.0031(12) -0.0004(14)
O17 0.0281(11) 0.0397(12) 0.0432(14) -0.0013(11) 0.0000(10) 0.0013(9)
C1 0.0331(17) 0.0404(17) 0.0300(18) -0.0062(14) -0.0054(15) -0.0008(14)
C2 0.0277(15) 0.0361(16) 0.0342(18) -0.0037(14) -0.0009(14) 0.0045(13)
C3 0.0412(18) 0.0405(17) 0.035(2) 0.0016(15) 0.0025(16) 0.0035(14)
C4 0.0415(18) 0.0333(16) 0.0360(19) 0.0027(15) -0.0087(15) -0.0083(14)
C5 0.079(3) 0.062(2) 0.039(2) 0.005(2) 0.015(2) 0.018(2)
C6 0.049(2) 0.051(2) 0.0290(19) -0.0051(16) -0.0032(16) 0.0149(17)
C7 0.083(3) 0.068(3) 0.048(3) -0.022(2) -0.020(2) 0.031(2)
C8 0.055(2) 0.061(2) 0.059(3) -0.024(2) -0.016(2) 0.0136(19)
C9 0.0358(18) 0.0482(19) 0.043(2) -0.0115(17) -0.0117(16) 0.0139(15)
C10 0.0332(17) 0.0402(18) 0.055(2) -0.0125(17) -0.0012(16) -0.0001(14)
C11 0.0257(15) 0.0426(17) 0.0375(19) -0.0033(15) 0.0042(14) 0.0044(13)
C12 0.0249(15) 0.0323(15) 0.0391(19) -0.0027(14) 0.0024(14) 0.0034(12)
C13 0.0303(16) 0.0377(16) 0.0308(18) -0.0012(14) -0.0047(14) 0.0006(13)
C14 0.0272(15) 0.0267(14) 0.0303(17) -0.0020(13) -0.0002(13) 0.0008(11)
C15 0.0320(16) 0.0390(16) 0.0312(18) 0.0021(14) 0.0015(14) 0.0026(13)
C16 0.0375(18) 0.061(2) 0.0312(19) -0.0004(17) -0.0016(15) 0.0080(16)
C17 0.0361(18) 0.057(2) 0.0320(19) -0.0020(16) 0.0004(15) 0.0102(16)
C18 0.0287(15) 0.0308(15) 0.0331(18) -0.0023(14) -0.0021(14) 0.0050(12)
C19 0.0358(17) 0.0314(15) 0.0346(19) 0.0053(14) -0.0013(15) 0.0029(13)
C20 0.0264(15) 0.0292(14) 0.0297(17) 0.0024(13) -0.0054(13) -0.0024(12)
C21 0.0286(15) 0.0268(14) 0.0265(16) 0.0001(13) 0.0019(13) 0.0004(12)
C22 0.0308(16) 0.0378(16) 0.0244(16) 0.0027(13) -0.0059(13) -0.0015(13)
C23 0.0240(14) 0.0308(14) 0.0376(19) -0.0029(14) -0.0028(13) -0.0055(12)
C24 0.0358(18) 0.063(2) 0.0301(19) 0.0126(17) -0.0041(15) -0.0107(16)
C25 0.0379(18) 0.066(2) 0.0305(19) 0.0076(17) -0.0084(15) -0.0124(17)
C26 0.0242(15) 0.0388(16) 0.0300(17) 0.0029(14) -0.0001(13) -0.0022(12)
C27 0.0301(16) 0.0394(17) 0.0290(18) 0.0003(14) -0.0017(14) -0.0021(13)
C28 0.0260(15) 0.0331(15) 0.0323(17) 0.0054(14) -0.0033(13) -0.0072(12)
C29 0.0248(15) 0.0351(15) 0.0375(19) 0.0058(14) -0.0010(13) -0.0031(12)
C30 0.0424(19) 0.0463(19) 0.044(2) 0.0060(17) 0.0058(17) 0.0025(16)
C31 0.044(2) 0.050(2) 0.045(2) 0.0129(18) -0.0006(17) -0.0097(16)
C32 0.074(3) 0.075(3) 0.050(3) 0.019(2) 0.013(2) -0.002(2)
C33 0.076(3) 0.083(3) 0.056(3) 0.040(3) 0.004(2) -0.014(3)
C34 0.063(3) 0.060(3) 0.074(3) 0.037(2) -0.022(2) -0.013(2)
C35 0.049(2) 0.047(2) 0.066(3) 0.020(2) -0.0143(19) -0.0107(17)
C36 0.0318(16) 0.0373(17) 0.054(2) 0.0148(17) -0.0104(16) -0.0109(14)
C38 0.0325(16) 0.0330(16) 0.052(2) 0.0016(16) -0.0059(16) -0.0035(13)
C39 0.055(2) 0.0443(19) 0.040(2) 0.0111(16) -0.0201(17) -0.0167(16)
C40 0.059(2) 0.047(2) 0.047(2) 0.0142(18) -0.0226(18) -0.0252(17)
C41 0.0353(17) 0.0346(16) 0.0349(18) 0.0049(14) -0.0064(14) -0.0051(13)
C42 0.0409(18) 0.0355(16) 0.0340(19) 0.0071(14) -0.0085(15) -0.0055(14)
C43 0.0361(17) 0.0365(16) 0.0322(18) 0.0045(15) -0.0068(15) -0.0016(14)
C44 0.0398(18) 0.0373(16) 0.0329(18) 0.0054(15) -0.0058(15) -0.0083(14)
C45 0.058(2) 0.052(2) 0.047(2) 0.0175(18) -0.0266(18) -0.0218(18)
C46 0.056(2) 0.050(2) 0.042(2) 0.0120(17) -0.0174(18) -0.0271(17)
C47 0.0381(18) 0.0453(19) 0.059(2) 0.0185(18) -0.0166(17) -0.0088(15)
C48 0.0389(18) 0.0466(19) 0.064(3) 0.0219(19) -0.0161(18) -0.0160(15)
C49 0.100(4) 0.074(3) 0.036(2) -0.005(2) 0.009(2) 0.042(3)

loop_
_atom_type_symbol
_atom_type_description
_atom_type_scat_dispersion_real
_atom_type_scat_dispersion_imag
_atom_type_scat_source
C C 0.0033 0.0016 'International Tables Vol C Tables 4.2.6.8 and 6.1.1.4'
H H 0.0000 0.0000 'International Tables Vol C Tables 4.2.6.8 and 6.1.1.4'
N N 0.0061 0.0033 'International Tables Vol C Tables 4.2.6.8 and 6.1.1.4'
O O 0.0106 0.0060 'International Tables Vol C Tables 4.2.6.8 and 6.1.1.4'
Co Co 0.3494 0.9721 'International Tables Vol C Tables 4.2.6.8 and 6.1.1.4'

loop_
_geom_angle_atom_site_label_1
_geom_angle_atom_site_label_2
_geom_angle_atom_site_label_3
_geom_angle
_geom_angle_site_symmetry_1
_geom_angle_site_symmetry_3
O13 Co1 O17 86.71(9) 3_677 .
O13 Co1 O15 95.13(8) 3_677 .
O17 Co1 O15 176.84(8) . .
O13 Co1 O1 100.84(10) 3_677 .
O17 Co1 O1 89.02(9) . .
O15 Co1 O1 93.16(8) . .
O13 Co1 O8 168.69(8) 3_677 .
O17 Co1 O8 85.50(8) . .
O15 Co1 O8 92.31(8) . .
O1 Co1 O8 87.22(9) . .
O13 Co1 O7 90.48(9) 3_677 3_677
O17 Co1 O7 86.41(9) . 3_677
O15 Co1 O7 90.99(8) . 3_677
O1 Co1 O7 167.54(9) . 3_677
O8 Co1 O7 80.87(9) . 3_677
O9 Co2 O6 164.54(9) . 1_655
O9 Co2 O5 85.20(9) . 1_655
O6 Co2 O5 84.09(9) 1_655 1_655
O9 Co2 O10 84.29(8) . .
O6 Co2 O10 85.65(9) 1_655 .
O5 Co2 O10 95.38(9) 1_655 .
O9 Co2 N2 87.71(9) . 4_575
O6 Co2 N2 103.44(9) 1_655 4_575
O5 Co2 N2 90.26(9) 1_655 4_575
O10 Co2 N2 169.78(9) . 4_575
O9 Co2 N1 105.24(9) . .
O6 Co2 N1 86.08(9) 1_655 .
O5 Co2 N1 169.33(9) 1_655 .
O10 Co2 N1 87.96(9) . .
N2 Co2 N1 88.02(10) 4_575 .
O14 Co3 O2 95.06(13) 3_677 .
O14 Co3 O11 90.81(13) 3_677 3_777
O2 Co3 O11 172.74(12) . 3_777
O14 Co3 O4 174.06(11) 3_677 1_655
O2 Co3 O4 89.08(13) . 1_655
O11 Co3 O4 84.76(14) 3_777 1_655
O14 Co3 O16 87.23(10) 3_677 .
O2 Co3 O16 88.40(11) . .
O11 Co3 O16 87.62(10) 3_777 .
O4 Co3 O16 88.64(10) 1_655 .
O14 Co3 O15 90.61(9) 3_677 .
O2 Co3 O15 92.96(9) . .
O11 Co3 O15 91.24(9) 3_777 .
O4 Co3 O15 93.43(9) 1_655 .
O16 Co3 O15 177.54(9) . .
C4 N1 C39 116.0(3) . .
C4 N1 Co2 120.0(2) . .
C39 N1 Co2 124.0(2) . .
C47 N2 C46 116.5(3) . .
C47 N2 Co2 120.4(2) . 4_576
C46 N2 Co2 122.7(2) . 4_576
C1 O1 Co1 130.9(2) . .
C1 O2 Co3 135.7(2) . .
C12 O3 C11 119.8(2) . .
C19 O4 Co3 127.9(2) . 1_455
C19 O5 Co2 129.23(19) . 1_455
C18 O6 Co2 128.7(2) . 1_455
C18 O7 Co1 136.17(19) . 3_677
C20 O8 Co1 134.31(19) . .
C20 O9 Co2 128.5(2) . .
C27 O10 Co2 128.76(19) . .
C27 O11 Co3 133.5(2) . 3_777
C23 O12 C28 116.8(2) . .
C43 O13 Co1 132.0(2) . 3_677
C43 O14 Co3 138.7(2) . 3_677
Co1 O15 Co3 111.34(9) . .
Co1 O15 H15A 110.9 . .
Co3 O15 H15A 93.8 . .
Co1 O15 H15B 118.1 . .
Co3 O15 H15B 95.1 . .
H15A O15 H15B 122.3 . .
Co3 O16 H16A 126.1 . .
Co3 O16 H16B 126.3 . .
H16A O16 H16B 107.5 . .
Co1 O17 H17A 110.0 . .
Co1 O17 H17B 110.5 . .
H17A O17 H17B 108.4 . .
O1 C1 O2 125.9(3) . .
O1 C1 C2 119.7(3) . .
O2 C1 C2 114.3(3) . .
C3 C2 C11 117.2(3) . .
C3 C2 C1 117.6(3) . .
C11 C2 C1 125.2(3) . .
C2 C3 C6 122.9(3) . .
C2 C3 H3 118.6 . .
C6 C3 H3 118.6 . .
N1 C4 C42 124.1(3) . .
N1 C4 H4 117.9 . .
C42 C4 H4 117.9 . .
C49 C5 C6 119.5(4) . .
C49 C5 H5 120.3 . .
C6 C5 H5 120.3 . .
C9 C6 C3 118.4(3) . .
C9 C6 C5 119.2(3) . .
C3 C6 C5 122.4(4) . .
C8 C7 C49 120.2(4) . .
C8 C7 H7 119.9 . .
C49 C7 H7 119.9 . .
C7 C8 C9 120.2(4) . .
C7 C8 H8 119.9 . .
C9 C8 H8 119.9 . .
C10 C9 C6 118.6(3) . .
C10 C9 C8 122.1(4) . .
C6 C9 C8 119.2(3) . .
C11 C10 C9 121.4(3) . .
C11 C10 H10 119.3 . .
C9 C10 H10 119.3 . .
C10 C11 O3 118.3(3) . .
C10 C11 C2 121.3(3) . .
O3 C11 C2 120.1(3) . .
C13 C12 C17 121.2(3) . .
C13 C12 O3 114.6(3) . .
C17 C12 O3 124.2(3) . .
C12 C13 C14 120.8(3) . .
C12 C13 H13 119.6 . .
C14 C13 H13 119.6 . .
C13 C14 C15 119.2(3) . .
C13 C14 C18 114.3(3) . .
C15 C14 C18 126.3(3) . .
C16 C15 C14 118.3(3) . .
C16 C15 C19 117.9(3) . .
C14 C15 C19 123.7(3) . .
C17 C16 C15 122.4(3) . .
C17 C16 H16 118.8 . .
C15 C16 H16 118.8 . .
C12 C17 C16 118.1(3) . .
C12 C17 H17 121.0 . .
C16 C17 H17 121.0 . .
O7 C18 O6 124.9(3) . .
O7 C18 C14 115.5(3) . .
O6 C18 C14 119.3(3) . .
O4 C19 O5 122.6(3) . .
O4 C19 C15 116.9(3) . .
O5 C19 C15 120.5(3) . .
O8 C20 O9 125.3(3) . .
O8 C20 C21 114.5(3) . .
O9 C20 C21 120.1(3) . .
C22 C21 C26 119.7(3) . .
C22 C21 C20 115.6(3) . .
C26 C21 C20 124.4(3) . .
C23 C22 C21 120.6(3) . .
C23 C22 H22 119.7 . .
C21 C22 H22 119.7 . .
C22 C23 C24 120.8(3) . .
C22 C23 O12 115.9(3) . .
C24 C23 O12 123.3(3) . .
C25 C24 C23 118.5(3) . .
C25 C24 H24 120.8 . .
C23 C24 H24 120.8 . .
C24 C25 C26 122.3(3) . .
C24 C25 H25 118.9 . .
C26 C25 H25 118.9 . .
C25 C26 C21 118.1(3) . .
C25 C26 C27 116.9(3) . .
C21 C26 C27 124.7(3) . .
O11 C27 O10 124.0(3) . .
O11 C27 C26 115.2(3) . .
O10 C27 C26 120.8(3) . .
C38 C28 O12 118.2(3) . .
C38 C28 C29 122.3(3) . .
O12 C28 C29 119.5(3) . .
C30 C29 C28 116.5(3) . .
C30 C29 C43 118.5(3) . .
C28 C29 C43 125.0(3) . .
C29 C30 C31 123.4(3) . .
C29 C30 H30 118.3 . .
C31 C30 H30 118.3 . .
C36 C31 C32 119.3(3) . .
C36 C31 C30 118.3(3) . .
C32 C31 C30 122.4(4) . .
C33 C32 C31 119.8(4) . .
C33 C32 H32 120.1 . .
C31 C32 H32 120.1 . .
C32 C33 C34 120.8(4) . .
C32 C33 H33 119.6 . .
C34 C33 H33 119.6 . .
C35 C34 C33 121.3(4) . .
C35 C34 H34 119.4 . .
C33 C34 H34 119.4 . .
C34 C35 C36 119.5(4) . .
C34 C35 H35 120.2 . .
C36 C35 H35 120.2 . .
C31 C36 C38 118.4(3) . .
C31 C36 C35 119.2(3) . .
C38 C36 C35 122.4(3) . .
C28 C38 C36 121.2(3) . .
C28 C38 H38 119.4 . .
C36 C38 H38 119.4 . .
N1 C39 C40 124.0(3) . .
N1 C39 H39 118.0 . .
C40 C39 H39 118.0 . .
C39 C40 C41 120.0(3) . .
C39 C40 H40 120.0 . .
C41 C40 H40 120.0 . .
C42 C41 C40 116.2(3) . .
C42 C41 C44 121.8(3) . .
C40 C41 C44 122.0(3) . .
C4 C42 C41 119.6(3) . .
C4 C42 H42 120.2 . .
C41 C42 H42 120.2 . .
O13 C43 O14 126.8(3) . .
O13 C43 C29 120.3(3) . .
O14 C43 C29 112.9(3) . .
C48 C44 C45 116.9(3) . .
C48 C44 C41 121.2(3) . .
C45 C44 C41 121.9(3) . .
C46 C45 C44 119.5(3) . .
C46 C45 H45 120.2 . .
C44 C45 H45 120.2 . .
N2 C46 C45 123.6(3) . .
N2 C46 H46 118.2 . .
C45 C46 H46 118.2 . .
N2 C47 C48 123.2(3) . .
N2 C47 H47 118.4 . .
C48 C47 H47 118.4 . .
C44 C48 C47 120.2(3) . .
C44 C48 H48 119.9 . .
C47 C48 H48 119.9 . .
C5 C49 C7 121.6(4) . .
C5 C49 H49 119.2 . .
C7 C49 H49 119.2 . .

loop_
_geom_bond_atom_site_label_1
_geom_bond_atom_site_label_2
_geom_bond_distance
_geom_bond_site_symmetry_2
Co1 O13 2.086(2) 3_677
Co1 O17 2.092(2) .
Co1 O15 2.0965(19) .
Co1 O1 2.099(2) .
Co1 O8 2.110(2) .
Co1 O7 2.148(2) 3_677
Co2 O9 2.054(2) .
Co2 O6 2.062(2) 1_655
Co2 O5 2.079(2) 1_655
Co2 O10 2.088(2) .
Co2 N2 2.127(3) 4_575
Co2 N1 2.146(3) .
Co3 O14 2.013(2) 3_677
Co3 O2 2.022(3) .
Co3 O11 2.034(2) 3_777
Co3 O4 2.072(3) 1_655
Co3 O16 2.118(2) .
Co3 O15 2.195(2) .
N1 C4 1.325(4) .
N1 C39 1.326(4) .
N2 C47 1.313(4) .
N2 C46 1.346(4) .
N2 Co2 2.127(3) 4_576
O1 C1 1.238(4) .
O2 C1 1.247(4) .
O3 C12 1.374(3) .
O3 C11 1.389(4) .
O4 C19 1.254(4) .
O4 Co3 2.072(2) 1_455
O5 C19 1.259(4) .
O5 Co2 2.079(2) 1_455
O6 C18 1.258(3) .
O6 Co2 2.062(2) 1_455
O7 C18 1.251(4) .
O7 Co1 2.148(2) 3_677
O8 C20 1.246(3) .
O9 C20 1.256(3) .
O10 C27 1.251(4) .
O11 C27 1.238(4) .
O11 Co3 2.034(2) 3_777
O12 C23 1.379(3) .
O12 C28 1.383(4) .
O13 C43 1.232(4) .
O13 Co1 2.086(2) 3_677
O14 C43 1.256(4) .
O14 Co3 2.013(2) 3_677
O15 H15A 0.8771 .
O15 H15B 0.7767 .
O16 H16A 0.9360 .
O16 H16B 0.9367 .
O17 H17A 0.8701 .
O17 H17B 0.8697 .
C1 C2 1.525(4) .
C2 C3 1.370(4) .
C2 C11 1.418(4) .
C3 C6 1.415(5) .
C3 H3 0.9300 .
C4 C42 1.374(4) .
C4 H4 0.9300 .
C5 C49 1.364(6) .
C5 C6 1.417(5) .
C5 H5 0.9300 .
C6 C9 1.406(5) .
C7 C8 1.363(6) .
C7 C49 1.387(6) .
C7 H7 0.9300 .
C8 C9 1.415(5) .
C8 H8 0.9300 .
C9 C10 1.403(5) .
C10 C11 1.360(4) .
C10 H10 0.9300 .
C12 C13 1.373(4) .
C12 C17 1.374(5) .
C13 C14 1.389(4) .
C13 H13 0.9300 .
C14 C15 1.399(4) .
C14 C18 1.515(4) .
C15 C16 1.392(4) .
C15 C19 1.482(4) .
C16 C17 1.384(4) .
C16 H16 0.9300 .
C17 H17 0.9300 .
C20 C21 1.513(4) .
C21 C22 1.385(4) .
C21 C26 1.392(4) .
C22 C23 1.372(4) .
C22 H22 0.9300 .
C23 C24 1.375(4) .
C24 C25 1.374(4) .
C24 H24 0.9300 .
C25 C26 1.391(4) .
C25 H25 0.9300 .
C26 C27 1.499(4) .
C28 C38 1.350(4) .
C28 C29 1.414(4) .
C29 C30 1.370(4) .
C29 C43 1.513(4) .
C30 C31 1.418(5) .
C30 H30 0.9300 .
C31 C36 1.402(5) .
C31 C32 1.417(5) .
C32 C33 1.364(6) .
C32 H32 0.9300 .
C33 C34 1.388(6) .
C33 H33 0.9300 .
C34 C35 1.359(6) .
C34 H34 0.9300 .
C35 C36 1.424(5) .
C35 H35 0.9300 .
C36 C38 1.414(5) .
C38 H38 0.9300 .
C39 C40 1.359(5) .
C39 H39 0.9300 .
C40 C41 1.390(5) .
C40 H40 0.9300 .
C41 C42 1.376(4) .
C41 C44 1.485(4) .
C42 H42 0.9300 .
C44 C48 1.368(5) .
C44 C45 1.379(4) .
C45 C46 1.360(5) .
C45 H45 0.9300 .
C46 H46 0.9300 .
C47 C48 1.376(5) .
C47 H47 0.9300 .
C48 H48 0.9300 .
C49 H49 0.9300 .

loop_
_geom_torsion_atom_site_label_1
_geom_torsion_atom_site_label_2
_geom_torsion_atom_site_label_3
_geom_torsion_atom_site_label_4
_geom_torsion
_geom_torsion_site_symmetry_1
O9 Co2 N1 C4 -136.7(2) .
O6 Co2 N1 C4 32.6(2) 1_655
O5 Co2 N1 C4 55.3(6) 1_655
O10 Co2 N1 C4 -53.2(2) .
N2 Co2 N1 C4 136.2(2) 4_575
O9 Co2 N1 C39 43.6(3) .
O6 Co2 N1 C39 -147.1(3) 1_655
O5 Co2 N1 C39 -124.4(5) 1_655
O10 Co2 N1 C39 127.1(3) .
N2 Co2 N1 C39 -43.5(3) 4_575
O13 Co1 O1 C1 68.8(3) 3_677
O17 Co1 O1 C1 155.3(3) .
O15 Co1 O1 C1 -27.0(3) .
O8 Co1 O1 C1 -119.2(3) .
O7 Co1 O1 C1 -136.3(4) 3_677
O14 Co3 O2 C1 -90.5(4) 3_677
O11 Co3 O2 C1 125.7(9) 3_777
O4 Co3 O2 C1 93.8(4) 1_655
O16 Co3 O2 C1 -177.5(4) .
O15 Co3 O2 C1 0.4(4) .
O13 Co1 O8 C20 -153.7(4) 3_677
O17 Co1 O8 C20 159.8(3) .
O15 Co1 O8 C20 -22.5(3) .
O1 Co1 O8 C20 70.5(3) .
O7 Co1 O8 C20 -113.2(3) 3_677
O6 Co2 O9 C20 -68.5(4) 1_655
O5 Co2 O9 C20 -114.8(3) 1_655
O10 Co2 O9 C20 -18.9(2) .
N2 Co2 O9 C20 154.8(3) 4_575
N1 Co2 O9 C20 67.4(3) .
O9 Co2 O10 C27 78.7(3) .
O6 Co2 O10 C27 -113.1(3) 1_655
O5 Co2 O10 C27 163.3(3) 1_655
N2 Co2 O10 C27 40.0(7) 4_575
N1 Co2 O10 C27 -26.9(3) .
O13 Co1 O15 Co3 -48.92(10) 3_677
O17 Co1 O15 Co3 -174(19) .
O1 Co1 O15 Co3 52.27(10) .
O8 Co1 O15 Co3 139.61(9) .
O7 Co1 O15 Co3 -139.49(9) 3_677
O14 Co3 O15 Co1 50.43(11) 3_677
O2 Co3 O15 Co1 -44.67(12) .
O11 Co3 O15 Co1 141.25(12) 3_777
O4 Co3 O15 Co1 -133.93(12) 1_655
O16 Co3 O15 Co1 79(2) .
Co1 O1 C1 O2 -17.9(5) .
Co1 O1 C1 C2 165.6(2) .
Co3 O2 C1 O1 35.6(6) .
Co3 O2 C1 C2 -147.8(3) .
O1 C1 C2 C3 174.9(3) .
O2 C1 C2 C3 -1.9(4) .
O1 C1 C2 C11 -8.0(5) .
O2 C1 C2 C11 175.2(3) .
C11 C2 C3 C6 3.2(5) .
C1 C2 C3 C6 -179.5(3) .
C39 N1 C4 C42 -0.1(5) .
Co2 N1 C4 C42 -179.8(2) .
C2 C3 C6 C9 1.7(5) .
C2 C3 C6 C5 -177.2(3) .
C49 C5 C6 C9 1.8(6) .
C49 C5 C6 C3 -179.4(4) .
C49 C7 C8 C9 1.0(6) .
C3 C6 C9 C10 -4.3(5) .
C5 C6 C9 C10 174.6(3) .
C3 C6 C9 C8 178.3(3) .
C5 C6 C9 C8 -2.8(5) .
C7 C8 C9 C10 -175.9(3) .
C7 C8 C9 C6 1.4(5) .
C6 C9 C10 C11 2.1(5) .
C8 C9 C10 C11 179.4(3) .
C9 C10 C11 O3 -170.5(3) .
C9 C10 C11 C2 2.9(5) .
C12 O3 C11 C10 -91.2(4) .
C12 O3 C11 C2 95.3(3) .
C3 C2 C11 C10 -5.5(5) .
C1 C2 C11 C10 177.4(3) .
C3 C2 C11 O3 167.8(3) .
C1 C2 C11 O3 -9.3(5) .
C11 O3 C12 C13 -164.8(3) .
C11 O3 C12 C17 16.2(4) .
C17 C12 C13 C14 1.0(5) .
O3 C12 C13 C14 -178.0(3) .
C12 C13 C14 C15 -2.5(4) .
C12 C13 C14 C18 -179.1(3) .
C13 C14 C15 C16 2.1(5) .
C18 C14 C15 C16 178.3(3) .
C13 C14 C15 C19 -172.2(3) .
C18 C14 C15 C19 3.9(5) .
C14 C15 C16 C17 -0.3(5) .
C19 C15 C16 C17 174.4(3) .
C13 C12 C17 C16 0.8(5) .
O3 C12 C17 C16 179.8(3) .
C15 C16 C17 C12 -1.2(5) .
Co1 O7 C18 O6 -20.2(5) 3_677
Co1 O7 C18 C14 165.6(2) 3_677
Co2 O6 C18 O7 132.5(3) 1_455
Co2 O6 C18 C14 -53.4(4) 1_455
C13 C14 C18 O7 57.0(4) .
C15 C14 C18 O7 -119.3(3) .
C13 C14 C18 O6 -117.6(3) .
C15 C14 C18 O6 66.1(4) .
Co3 O4 C19 O5 22.4(5) 1_455
Co3 O4 C19 C15 -157.5(2) 1_455
Co2 O5 C19 O4 129.9(3) 1_455
Co2 O5 C19 C15 -50.2(4) 1_455
C16 C15 C19 O4 -15.4(5) .
C14 C15 C19 O4 159.0(3) .
C16 C15 C19 O5 164.8(3) .
C14 C15 C19 O5 -20.8(5) .
Co1 O8 C20 O9 -21.1(5) .
Co1 O8 C20 C21 161.5(2) .
Co2 O9 C20 O8 132.8(3) .
Co2 O9 C20 C21 -50.0(4) .
O8 C20 C21 C22 59.8(4) .
O9 C20 C21 C22 -117.7(3) .
O8 C20 C21 C26 -114.0(3) .
O9 C20 C21 C26 68.6(4) .
C26 C21 C22 C23 -1.5(4) .
C20 C21 C22 C23 -175.6(3) .
C21 C22 C23 C24 -1.2(5) .
C21 C22 C23 O12 179.1(3) .
C28 O12 C23 C22 -166.5(3) .
C28 O12 C23 C24 13.8(4) .
C22 C23 C24 C25 2.9(5) .
O12 C23 C24 C25 -177.4(3) .
C23 C24 C25 C26 -1.9(6) .
C24 C25 C26 C21 -0.7(5) .
C24 C25 C26 C27 174.2(3) .
C22 C21 C26 C25 2.4(4) .
C20 C21 C26 C25 175.9(3) .
C22 C21 C26 C27 -172.0(3) .
C20 C21 C26 C27 1.5(5) .
Co3 O11 C27 O10 8.3(6) 3_777
Co3 O11 C27 C26 -172.5(2) 3_777
Co2 O10 C27 O11 133.3(3) .
Co2 O10 C27 C26 -45.8(4) .
C25 C26 C27 O11 -16.2(5) .
C21 C26 C27 O11 158.3(3) .
C25 C26 C27 O10 162.9(3) .
C21 C26 C27 O10 -22.5(5) .
C23 O12 C28 C38 -90.5(3) .
C23 O12 C28 C29 91.6(3) .
C38 C28 C29 C30 2.4(5) .
O12 C28 C29 C30 -179.7(3) .
C38 C28 C29 C43 -175.4(3) .
O12 C28 C29 C43 2.5(4) .
C28 C29 C30 C31 0.6(5) .
C43 C29 C30 C31 178.5(3) .
C29 C30 C31 C36 -3.1(5) .
C29 C30 C31 C32 178.4(4) .
C36 C31 C32 C33 -0.4(6) .
C30 C31 C32 C33 178.1(4) .
C31 C32 C33 C34 0.1(7) .
C32 C33 C34 C35 -0.2(7) .
C33 C34 C35 C36 0.6(6) .
C32 C31 C36 C38 -178.8(3) .
C30 C31 C36 C38 2.7(5) .
C32 C31 C36 C35 0.7(5) .
C30 C31 C36 C35 -177.8(3) .
C34 C35 C36 C31 -0.8(5) .
C34 C35 C36 C38 178.7(3) .
O12 C28 C38 C36 179.3(3) .
C29 C28 C38 C36 -2.8(5) .
C31 C36 C38 C28 0.1(5) .
C35 C36 C38 C28 -179.4(3) .
C4 N1 C39 C40 -1.5(5) .
Co2 N1 C39 C40 178.2(3) .
N1 C39 C40 C41 2.3(6) .
C39 C40 C41 C42 -1.4(5) .
C39 C40 C41 C44 -179.4(3) .
N1 C4 C42 C41 0.8(5) .
C40 C41 C42 C4 -0.1(5) .
C44 C41 C42 C4 177.9(3) .
Co1 O13 C43 O14 -5.3(5) 3_677
Co1 O13 C43 C29 174.4(2) 3_677
Co3 O14 C43 O13 -1.2(6) 3_677
Co3 O14 C43 C29 179.1(3) 3_677
C30 C29 C43 O13 152.3(3) .
C28 C29 C43 O13 -30.0(5) .
C30 C29 C43 O14 -28.0(4) .
C28 C29 C43 O14 149.8(3) .
C42 C41 C44 C48 -20.3(5) .
C40 C41 C44 C48 157.6(4) .
C42 C41 C44 C45 157.7(3) .
C40 C41 C44 C45 -24.4(5) .
C48 C44 C45 C46 0.6(6) .
C41 C44 C45 C46 -177.5(3) .
C47 N2 C46 C45 -3.0(6) .
Co2 N2 C46 C45 169.2(3) 4_576
C44 C45 C46 N2 1.7(6) .
C46 N2 C47 C48 2.0(5) .
Co2 N2 C47 C48 -170.3(3) 4_576
C45 C44 C48 C47 -1.5(6) .
C41 C44 C48 C47 176.6(3) .
N2 C47 C48 C44 0.2(6) .
C6 C5 C49 C7 0.6(7) .
C8 C7 C49 C5 -2.0(7) .

loop_
_platon_squeeze_void_nr
_platon_squeeze_void_average_x
_platon_squeeze_void_average_y
_platon_squeeze_void_average_z
_platon_squeeze_void_volume
_platon_squeeze_void_count_electrons
_platon_squeeze_void_content
1 0.049 0.628 0.078 16 1 ' '
2 0.049 0.872 0.578 16 1 ' '
3 0.500 0.500 0.000 235 74 ' '
4 0.500 1.000 0.500 235 74 ' '
5 0.322 0.240 0.806 10 0 ' '
6 0.322 0.260 0.306 10 0 ' '
7 0.350 0.174 0.083 8 0 ' '
8 0.350 0.326 0.583 8 0 ' '
9 0.650 0.674 0.417 8 0 ' '
10 0.650 0.826 0.917 8 0 ' '
11 0.677 0.740 0.694 10 0 ' '
12 0.677 0.760 0.194 10 0 ' '
13 0.951 0.128 0.422 16 1 ' '
14 0.951 0.372 0.922 16 1 ' '
